data_7112111
loop_
_publ_author_name
'Daisuke Uraguchi'
'Shinji Nakamura'
'Hitoshi Sasaki'
'Yuki Konakade'
'Takashi Ooi'

_publ_section_title
;
 Enantioselective formal alpha-allylation of nitroalkanes through a chiral
 iminophosphorane-catalyzed Michael reaction-Julia-Kocienski olefination
 sequence
;
_journal_name_full Chem.Commun.
_journal_page_first 3491
_journal_paper_doi 10.1039/C3CC49477B
_journal_volume 50
_journal_year 2014
_chemical_absolute_configuration ad
_chemical_formula_moiety 'C17 H17 N5 O4 S'
_chemical_formula_sum 'C17 H17 N5 O4 S'
_chemical_formula_weight 387.41
_chemical_name_systematic
;
 ?
;
_space_group_crystal_system monoclinic
_space_group_IT_number 4
_space_group_name_Hall 'P 2yb'
_space_group_name_H-M_alt 'P 1 21 1'
_symmetry_space_group_name_Hall 'P 2yb'
_symmetry_space_group_name_H-M 'P 1 21 1'
_atom_sites_solution_hydrogens geom
_atom_sites_solution_primary direct
_atom_sites_solution_secondary difmap
_audit_creation_method SHELXL-2013
_cell_angle_alpha 90
_cell_angle_beta 103.085(7)
_cell_angle_gamma 90
_cell_formula_units_Z 4
_cell_length_a 6.949(2)
_cell_length_b 24.489(9)
_cell_length_c 10.960(4)
_cell_measurement_reflns_used 5616
_cell_measurement_temperature 103(2)
_cell_measurement_theta_max 27.4816
_cell_measurement_theta_min 3.1416
_cell_volume 1816.7(11)
_computing_cell_refinement 'CrystalClear (Rigaku Inc., 2008)'
_computing_data_collection 'CrystalClear (Rigaku Inc., 2008)'
_computing_data_reduction 'CrystalClear (Rigaku Inc., 2008)'
_computing_structure_refinement 'SHELXL-2013 (Sheldrick, 2013)'
_computing_structure_solution 'SHELXS-97 (Sheldrick, 1990)'
_diffrn_ambient_temperature 103(2)
_diffrn_detector_area_resol_mean 28.5714
_diffrn_measured_fraction_theta_full 0.981
_diffrn_measured_fraction_theta_max 0.976
_diffrn_measurement_device
;
Saturn724+ (4x4 bin mode)
;
_diffrn_measurement_method dtprofit.ref
_diffrn_radiation_detector CCD
_diffrn_radiation_monochromator Confocal
_diffrn_radiation_source 'Rotating Anode'
_diffrn_radiation_type MoK\a
_diffrn_radiation_wavelength 0.71075
_diffrn_reflns_av_R_equivalents 0.0483
_diffrn_reflns_av_unetI/netI 0.0784
_diffrn_reflns_Laue_measured_fraction_full 0.981
_diffrn_reflns_Laue_measured_fraction_max 0.976
_diffrn_reflns_limit_h_max 8
_diffrn_reflns_limit_h_min -8
_diffrn_reflns_limit_k_max 31
_diffrn_reflns_limit_k_min -31
_diffrn_reflns_limit_l_max 14
_diffrn_reflns_limit_l_min -13
_diffrn_reflns_number 14634
_diffrn_reflns_point_group_measured_fraction_full 0.954
_diffrn_reflns_point_group_measured_fraction_max 0.936
_diffrn_reflns_theta_full 25.242
_diffrn_reflns_theta_max 27.480
_diffrn_reflns_theta_min 3.142
_exptl_absorpt_coefficient_mu 0.213
_exptl_absorpt_correction_T_max 1.0000
_exptl_absorpt_correction_T_min 0.8751
_exptl_absorpt_correction_type multi-scan
_exptl_crystal_colour Colorless
_exptl_crystal_density_diffrn 1.417
_exptl_crystal_density_method 'not measured'
_exptl_crystal_description Prism
_exptl_crystal_F_000 808
_exptl_crystal_size_max 0.300
_exptl_crystal_size_mid 0.100
_exptl_crystal_size_min 0.100
_refine_diff_density_max 0.308
_refine_diff_density_min -0.251
_refine_diff_density_rms 0.049
_refine_ls_abs_structure_details
;
 Flack x determined using 2524 quotients [(I+)-(I-)]/[(I+)+(I-)]
 (Parsons and Flack (2004), Acta Cryst. A60, s61).
;
_refine_ls_abs_structure_Flack -0.06(5)
_refine_ls_extinction_method none
_refine_ls_goodness_of_fit_ref 1.008
_refine_ls_hydrogen_treatment constr
_refine_ls_matrix_type full
_refine_ls_number_parameters 489
_refine_ls_number_reflns 7772
_refine_ls_number_restraints 1
_refine_ls_restrained_S_all 1.008
_refine_ls_R_factor_all 0.0456
_refine_ls_R_factor_gt 0.0378
_refine_ls_shift/su_max 0.000
_refine_ls_shift/su_mean 0.000
_refine_ls_structure_factor_coef Fsqd
_refine_ls_weighting_details 'w=1/[\s^2^(Fo^2^)+(0.0374P)^2^] where P=(Fo^2^+2Fc^2^)/3'
_refine_ls_weighting_scheme calc
_refine_ls_wR_factor_gt 0.0871
_refine_ls_wR_factor_ref 0.0904
_reflns_Friedel_coverage 0.873
_reflns_Friedel_fraction_full 0.925
_reflns_Friedel_fraction_max 0.893
_reflns_number_gt 6174
_reflns_number_total 7772
_reflns_threshold_expression 'I > 2\s(I)'
_cod_data_source_file c3cc49477b3.cif
_cod_data_source_block shelxs
_cod_original_cell_volume 1816.6(11)
_cod_database_code 7112111
_shelx_space_group_comment
;
The symmetry employed for this shelxl refinement is uniquely defined
by the following loop, which should always be used as a source of
symmetry information in preference to the above space-group names.
They are only intended as comments.
;
_shelx_estimated_absorpt_t_min 0.939
_shelx_estimated_absorpt_t_max 0.979
_shelxl_version_number 2013-3

loop_
_space_group_symop_operation_xyz
'x, y, z'
'-x, y+1/2, -z'

loop_
_atom_site_label
_atom_site_type_symbol
_atom_site_fract_x
_atom_site_fract_y
_atom_site_fract_z
_atom_site_U_iso_or_equiv
_atom_site_adp_type
_atom_site_occupancy
_atom_site_site_symmetry_order
_atom_site_calc_flag
_atom_site_refinement_flags_posn
_atom_site_refinement_flags_adp
S1 S 0.92053(11) 0.15168(3) 0.64501(7) 0.01811(18) Uani 1 1 d . .
N7 N 1.0699(3) 0.05187(10) 0.7558(2) 0.0161(5) Uani 1 1 d . .
C18 C 0.6801(4) 0.12783(13) 0.5746(3) 0.0166(6) Uani 1 1 d . .
H18A H 0.6488 0.0963 0.6233 0.020 Uiso 1 1 calc R U
H18B H 0.5836 0.1571 0.5791 0.020 Uiso 1 1 calc R U
O7 O 0.9980(3) 0.18306(9) 0.5571(2) 0.0260(5) Uani 1 1 d . .
O8 O 0.9129(3) 0.17448(9) 0.7641(2) 0.0249(5) Uani 1 1 d . .
N9 N 1.3105(4) 0.03762(12) 0.6694(3) 0.0246(6) Uani 1 1 d . .
C28 C 1.0754(4) 0.09281(13) 0.6750(3) 0.0152(6) Uani 1 1 d . .
N8 N 1.2194(4) 0.01725(12) 0.7508(3) 0.0227(6) Uani 1 1 d . .
N10 N 1.2254(4) 0.08506(12) 0.6213(3) 0.0206(6) Uani 1 1 d . .
O5 O 0.4936(4) 0.12147(12) 0.1699(2) 0.0347(6) Uani 1 1 d . .
C29 C 0.9372(4) 0.04045(12) 0.8371(3) 0.0178(7) Uani 1 1 d . .
N6 N 0.4151(4) 0.09354(12) 0.2379(3) 0.0241(6) Uani 1 1 d . .
C30 C 0.8207(5) -0.00601(14) 0.8140(3) 0.0228(7) Uani 1 1 d . .
H30 H 0.8285 -0.0298 0.7468 0.027 Uiso 1 1 calc R U
C25 C 0.8967(5) 0.04914(15) 0.3633(3) 0.0226(7) Uani 1 1 d . .
H25 H 0.9447 0.0804 0.3283 0.027 Uiso 1 1 calc R U
C34 C 0.9324(5) 0.07548(14) 0.9346(3) 0.0246(8) Uani 1 1 d . .
H34 H 1.0156 0.1067 0.9496 0.029 Uiso 1 1 calc R U
C20 C 0.7442(4) 0.05473(13) 0.4247(3) 0.0169(6) Uani 1 1 d . .
C19 C 0.6550(4) 0.11033(13) 0.4366(3) 0.0167(6) Uani 1 1 d . .
H19 H 0.7257 0.1376 0.3947 0.020 Uiso 1 1 calc R U
C23 C 0.9107(5) -0.04751(15) 0.4019(3) 0.0294(8) Uani 1 1 d . .
H23 H 0.9663 -0.0823 0.3933 0.035 Uiso 1 1 calc R U
C22 C 0.7591(5) -0.04243(16) 0.4644(4) 0.0290(8) Uani 1 1 d . .
H22 H 0.7124 -0.0738 0.4998 0.035 Uiso 1 1 calc R U
C31 C 0.6927(5) -0.01701(15) 0.8910(4) 0.0286(8) Uani 1 1 d . .
H31 H 0.6117 -0.0487 0.8772 0.034 Uiso 1 1 calc R U
O6 O 0.3245(4) 0.05176(12) 0.2043(3) 0.0449(7) Uani 1 1 d . .
C26 C 0.4331(5) 0.11281(14) 0.3721(3) 0.0199(7) Uani 1 1 d . .
H26 H 0.3582 0.0874 0.4157 0.024 Uiso 1 1 calc R U
C24 C 0.9807(5) -0.00179(15) 0.3522(3) 0.0276(8) Uani 1 1 d . .
H24 H 1.0860 -0.0050 0.3105 0.033 Uiso 1 1 calc R U
C21 C 0.6754(5) 0.00806(15) 0.4754(3) 0.0239(7) Uani 1 1 d . .
H21 H 0.5706 0.0111 0.5175 0.029 Uiso 1 1 calc R U
C32 C 0.6829(5) 0.01847(16) 0.9888(4) 0.0303(9) Uani 1 1 d . .
H32 H 0.5934 0.0113 1.0407 0.036 Uiso 1 1 calc R U
C33 C 0.8020(6) 0.06380(15) 1.0106(4) 0.0303(9) Uani 1 1 d . .
H33 H 0.7954 0.0875 1.0782 0.036 Uiso 1 1 calc R U
C27 C 0.3433(5) 0.16907(16) 0.3672(3) 0.0325(9) Uani 1 1 d . .
H27A H 0.4296 0.1954 0.3384 0.049 Uiso 1 1 calc R U
H27B H 0.3284 0.1794 0.4510 0.049 Uiso 1 1 calc R U
H27C H 0.2134 0.1690 0.3091 0.049 Uiso 1 1 calc R U
S2 S 0.85936(11) 0.22788(3) 0.14294(7) 0.01857(17) Uani 1 1 d . .
O3 O 0.8685(3) 0.20211(10) 0.2614(2) 0.0260(5) Uani 1 1 d . .
N5 N 1.1800(4) 0.28843(12) 0.1213(3) 0.0229(6) Uani 1 1 d . .
O4 O 0.9103(4) 0.19811(10) 0.0425(2) 0.0284(6) Uani 1 1 d . .
N3 N 1.1901(4) 0.35684(12) 0.2526(3) 0.0231(6) Uani 1 1 d . .
N2 N 1.0325(4) 0.32485(10) 0.2561(2) 0.0168(6) Uani 1 1 d . .
C11 C 1.0298(4) 0.28361(13) 0.1739(3) 0.0169(6) Uani 1 1 d . .
C12 C 0.9067(5) 0.33659(13) 0.3407(3) 0.0177(7) Uani 1 1 d . .
C13 C 0.9153(5) 0.30206(14) 0.4425(3) 0.0242(8) Uani 1 1 d . .
H13 H 1.0025 0.2717 0.4565 0.029 Uiso 1 1 calc R U
O1 O 0.2780(4) 0.29018(14) -0.2638(3) 0.0507(9) Uani 1 1 d . .
O2 O 0.4663(4) 0.24490(11) -0.3573(2) 0.0343(6) Uani 1 1 d . .
C17 C 0.7844(5) 0.38204(13) 0.3191(3) 0.0205(7) Uani 1 1 d . .
H17 H 0.7834 0.4054 0.2497 0.025 Uiso 1 1 calc R U
C1 C 0.6211(4) 0.25693(13) 0.0944(3) 0.0184(6) Uani 1 1 d . .
H1A H 0.5244 0.2291 0.1073 0.022 Uiso 1 1 calc R U
H1B H 0.6127 0.2875 0.1520 0.022 Uiso 1 1 calc R U
N4 N 1.2779(4) 0.33434(12) 0.1721(3) 0.0259(7) Uani 1 1 d . .
C2 C 0.5520(5) 0.27856(13) -0.0399(3) 0.0207(7) Uani 1 1 d . .
H2 H 0.4173 0.2940 -0.0449 0.025 Uiso 1 1 calc R U
C3 C 0.6778(5) 0.32635(13) -0.0665(3) 0.0199(7) Uani 1 1 d . .
N1 N 0.4146(4) 0.25929(13) -0.2630(3) 0.0271(7) Uani 1 1 d . .
C15 C 0.6673(5) 0.35813(16) 0.5022(3) 0.0296(8) Uani 1 1 d . .
H15 H 0.5831 0.3653 0.5576 0.036 Uiso 1 1 calc R U
C16 C 0.6640(5) 0.39255(15) 0.4012(3) 0.0261(8) Uani 1 1 d . .
H16 H 0.5789 0.4234 0.3883 0.031 Uiso 1 1 calc R U
C8 C 0.8386(5) 0.32062(15) -0.1204(3) 0.0261(8) Uani 1 1 d . .
H8 H 0.8721 0.2855 -0.1463 0.031 Uiso 1 1 calc R U
C10 C 0.4036(6) 0.18500(15) -0.1157(4) 0.0329(9) Uani 1 1 d . .
H10A H 0.2781 0.1976 -0.0992 0.049 Uiso 1 1 calc R U
H10B H 0.4774 0.1647 -0.0430 0.049 Uiso 1 1 calc R U
H10C H 0.3774 0.1612 -0.1895 0.049 Uiso 1 1 calc R U
C9 C 0.5248(5) 0.23402(14) -0.1398(3) 0.0229(7) Uani 1 1 d . .
H9 H 0.6575 0.2212 -0.1489 0.028 Uiso 1 1 calc R U
C6 C 0.9046(6) 0.41646(16) -0.0983(3) 0.0329(9) Uani 1 1 d . .
H6A H 0.9830 0.4473 -0.1080 0.039 Uiso 1 1 calc R U
C5 C 0.7433(6) 0.42284(16) -0.0452(4) 0.0355(9) Uani 1 1 d . .
H5 H 0.7098 0.4580 -0.0199 0.043 Uiso 1 1 calc R U
C14 C 0.7926(6) 0.31337(15) 0.5230(4) 0.0305(9) Uani 1 1 d . .
H14 H 0.7944 0.2903 0.5928 0.037 Uiso 1 1 calc R U
C4 C 0.6309(6) 0.37802(15) -0.0290(4) 0.0299(8) Uani 1 1 d . .
H4 H 0.5208 0.3825 0.0080 0.036 Uiso 1 1 calc R U
C7 C 0.9522(5) 0.36591(17) -0.1371(3) 0.0312(8) Uani 1 1 d . .
H7 H 1.0615 0.3618 -0.1750 0.037 Uiso 1 1 calc R U

loop_
_atom_site_aniso_label
_atom_site_aniso_U_11
_atom_site_aniso_U_22
_atom_site_aniso_U_33
_atom_site_aniso_U_23
_atom_site_aniso_U_13
_atom_site_aniso_U_12
S1 0.0205(4) 0.0149(4) 0.0187(4) 0.0009(3) 0.0041(3) 0.0020(3)
N7 0.0161(13) 0.0127(13) 0.0197(14) 0.0001(11) 0.0045(10) 0.0026(10)
C18 0.0127(15) 0.0210(16) 0.0164(16) 0.0013(12) 0.0042(12) 0.0016(12)
O7 0.0286(13) 0.0207(13) 0.0293(13) 0.0067(10) 0.0081(10) -0.0021(10)
O8 0.0285(13) 0.0222(12) 0.0226(13) -0.0049(10) 0.0032(10) 0.0069(10)
N9 0.0220(14) 0.0302(16) 0.0235(15) 0.0006(12) 0.0089(12) 0.0067(12)
C28 0.0147(15) 0.0169(15) 0.0141(15) -0.0010(12) 0.0034(12) -0.0016(12)
N8 0.0192(14) 0.0229(15) 0.0269(16) -0.0021(12) 0.0070(12) 0.0063(11)
N10 0.0164(13) 0.0265(15) 0.0190(14) -0.0018(12) 0.0044(11) 0.0021(11)
O5 0.0383(15) 0.0445(16) 0.0241(14) 0.0032(12) 0.0129(11) -0.0096(12)
C29 0.0197(16) 0.0165(16) 0.0184(17) 0.0054(12) 0.0070(13) 0.0040(12)
N6 0.0174(14) 0.0340(17) 0.0199(14) 0.0009(12) 0.0019(11) -0.0020(12)
C30 0.0252(17) 0.0208(17) 0.0225(18) 0.0018(14) 0.0056(14) -0.0002(14)
C25 0.0205(17) 0.0308(19) 0.0176(16) -0.0034(14) 0.0066(13) -0.0035(14)
C34 0.0305(19) 0.0197(17) 0.0258(19) 0.0012(14) 0.0111(15) -0.0002(14)
C20 0.0139(15) 0.0216(16) 0.0137(15) -0.0017(12) 0.0001(12) -0.0004(13)
C19 0.0177(15) 0.0205(16) 0.0131(15) 0.0021(12) 0.0064(12) 0.0010(13)
C23 0.032(2) 0.0241(19) 0.031(2) -0.0067(15) 0.0043(16) 0.0075(15)
C22 0.034(2) 0.0235(18) 0.031(2) 0.0019(16) 0.0101(16) 0.0003(15)
C31 0.0213(18) 0.029(2) 0.035(2) 0.0098(16) 0.0053(15) -0.0054(14)
O6 0.0521(17) 0.0504(19) 0.0314(15) -0.0078(13) 0.0077(13) -0.0267(15)
C26 0.0179(16) 0.0315(18) 0.0121(15) 0.0034(13) 0.0069(12) 0.0029(14)
C24 0.0228(18) 0.036(2) 0.0266(19) -0.0079(16) 0.0108(15) -0.0009(15)
C21 0.0215(17) 0.0275(18) 0.0261(18) 0.0016(15) 0.0128(14) 0.0027(14)
C32 0.0243(19) 0.037(2) 0.033(2) 0.0128(17) 0.0145(16) 0.0045(16)
C33 0.040(2) 0.028(2) 0.028(2) 0.0005(16) 0.0178(17) 0.0068(16)
C27 0.0267(19) 0.042(2) 0.0263(19) 0.0032(16) 0.0017(15) 0.0168(17)
S2 0.0190(4) 0.0159(4) 0.0208(4) -0.0007(3) 0.0045(3) -0.0003(3)
O3 0.0242(12) 0.0241(13) 0.0278(13) 0.0084(10) 0.0022(10) -0.0030(10)
N5 0.0177(14) 0.0266(16) 0.0255(16) -0.0002(13) 0.0070(12) -0.0004(12)
O4 0.0313(13) 0.0236(13) 0.0322(14) -0.0099(11) 0.0111(11) 0.0021(11)
N3 0.0183(15) 0.0261(16) 0.0268(16) 0.0001(12) 0.0093(12) -0.0047(12)
N2 0.0164(13) 0.0152(13) 0.0199(14) 0.0014(11) 0.0065(11) -0.0004(10)
C11 0.0165(15) 0.0169(15) 0.0174(16) 0.0009(12) 0.0039(12) 0.0006(12)
C12 0.0190(16) 0.0163(15) 0.0187(17) -0.0021(12) 0.0062(13) -0.0035(12)
C13 0.0303(19) 0.0196(17) 0.0246(19) 0.0027(14) 0.0099(15) 0.0040(14)
O1 0.0451(17) 0.070(2) 0.0314(16) -0.0105(15) -0.0037(13) 0.0353(16)
O2 0.0413(15) 0.0394(16) 0.0240(13) 0.0004(11) 0.0115(11) 0.0043(12)
C17 0.0202(17) 0.0204(17) 0.0206(17) -0.0020(13) 0.0041(13) -0.0016(13)
C1 0.0158(15) 0.0204(16) 0.0193(16) 0.0002(12) 0.0046(12) -0.0019(13)
N4 0.0200(15) 0.0298(16) 0.0293(17) 0.0001(13) 0.0084(13) -0.0025(12)
C2 0.0195(16) 0.0237(17) 0.0182(16) -0.0017(13) 0.0032(13) 0.0005(13)
C3 0.0242(17) 0.0203(16) 0.0140(16) 0.0002(13) 0.0021(13) -0.0014(13)
N1 0.0235(15) 0.0346(17) 0.0210(15) -0.0031(13) 0.0001(12) 0.0005(13)
C15 0.028(2) 0.036(2) 0.030(2) -0.0071(17) 0.0172(16) -0.0029(16)
C16 0.0196(17) 0.0284(19) 0.031(2) -0.0045(15) 0.0069(15) 0.0068(14)
C8 0.033(2) 0.0232(18) 0.0233(18) 0.0012(14) 0.0084(16) 0.0024(15)
C10 0.036(2) 0.032(2) 0.0270(19) -0.0049(15) -0.0001(15) -0.0109(16)
C9 0.0215(16) 0.0236(17) 0.0215(16) -0.0017(13) 0.0004(13) 0.0007(14)
C6 0.042(2) 0.030(2) 0.025(2) 0.0084(16) 0.0031(17) -0.0139(17)
C5 0.049(2) 0.0227(19) 0.035(2) -0.0031(17) 0.0082(19) -0.0041(17)
C14 0.045(2) 0.0263(19) 0.026(2) 0.0013(15) 0.0213(17) -0.0020(16)
C4 0.035(2) 0.027(2) 0.030(2) -0.0032(15) 0.0131(16) 0.0008(16)
C7 0.029(2) 0.040(2) 0.0262(19) 0.0083(17) 0.0082(15) -0.0027(16)

loop_
_atom_type_symbol
_atom_type_description
_atom_type_scat_dispersion_real
_atom_type_scat_dispersion_imag
_atom_type_scat_source
C C 0.0033 0.0016 'International Tables Vol C Tables 4.2.6.8 and 6.1.1.4'
H H 0.0000 0.0000 'International Tables Vol C Tables 4.2.6.8 and 6.1.1.4'
N N 0.0061 0.0033 'International Tables Vol C Tables 4.2.6.8 and 6.1.1.4'
O O 0.0106 0.0060 'International Tables Vol C Tables 4.2.6.8 and 6.1.1.4'
S S 0.1246 0.1234 'International Tables Vol C Tables 4.2.6.8 and 6.1.1.4'

loop_
_geom_angle_atom_site_label_1
_geom_angle_atom_site_label_2
_geom_angle_atom_site_label_3
_geom_angle
O7 S1 O8 120.12(15)
O7 S1 C18 110.21(15)
O8 S1 C18 107.44(14)
O7 S1 C28 104.76(14)
O8 S1 C28 107.02(14)
C18 S1 C28 106.48(15)
C28 N7 N8 107.7(2)
C28 N7 C29 131.9(3)
N8 N7 C29 120.4(2)
C19 C18 S1 113.9(2)
C19 C18 H18A 108.8
S1 C18 H18A 108.8
C19 C18 H18B 108.8
S1 C18 H18B 108.8
H18A C18 H18B 107.7
N8 N9 N10 110.9(2)
N10 C28 N7 109.3(3)
N10 C28 S1 122.5(2)
N7 C28 S1 128.1(2)
N9 N8 N7 106.5(3)
C28 N10 N9 105.6(3)
C34 C29 C30 122.5(3)
C34 C29 N7 119.2(3)
C30 C29 N7 118.3(3)
O6 N6 O5 123.8(3)
O6 N6 C26 118.6(3)
O5 N6 C26 117.6(3)
C31 C30 C29 118.6(3)
C31 C30 H30 120.7
C29 C30 H30 120.7
C20 C25 C24 120.8(3)
C20 C25 H25 119.6
C24 C25 H25 119.6
C29 C34 C33 118.0(3)
C29 C34 H34 121.0
C33 C34 H34 121.0
C25 C20 C21 118.6(3)
C25 C20 C19 120.3(3)
C21 C20 C19 121.1(3)
C20 C19 C18 112.1(2)
C20 C19 C26 112.4(2)
C18 C19 C26 108.5(2)
C20 C19 H19 107.9
C18 C19 H19 107.9
C26 C19 H19 107.9
C24 C23 C22 119.8(3)
C24 C23 H23 120.1
C22 C23 H23 120.1
C21 C22 C23 120.3(3)
C21 C22 H22 119.8
C23 C22 H22 119.8
C30 C31 C32 119.8(3)
C30 C31 H31 120.1
C32 C31 H31 120.1
C27 C26 N6 107.8(3)
C27 C26 C19 114.5(3)
N6 C26 C19 106.6(2)
C27 C26 H26 109.3
N6 C26 H26 109.3
C19 C26 H26 109.3
C23 C24 C25 120.0(3)
C23 C24 H24 120.0
C25 C24 H24 120.0
C22 C21 C20 120.5(3)
C22 C21 H21 119.8
C20 C21 H21 119.8
C33 C32 C31 120.4(3)
C33 C32 H32 119.8
C31 C32 H32 119.8
C32 C33 C34 120.7(3)
C32 C33 H33 119.6
C34 C33 H33 119.6
C26 C27 H27A 109.5
C26 C27 H27B 109.5
H27A C27 H27B 109.5
C26 C27 H27C 109.5
H27A C27 H27C 109.5
H27B C27 H27C 109.5
O4 S2 O3 120.34(15)
O4 S2 C1 110.59(15)
O3 S2 C1 107.23(14)
O4 S2 C11 105.43(15)
O3 S2 C11 105.84(15)
C1 S2 C11 106.53(15)
C11 N5 N4 105.5(3)
N4 N3 N2 106.3(3)
C11 N2 N3 107.6(3)
C11 N2 C12 131.4(3)
N3 N2 C12 121.0(3)
N5 C11 N2 109.6(3)
N5 C11 S2 123.1(2)
N2 C11 S2 127.2(2)
C17 C12 C13 122.5(3)
C17 C12 N2 119.2(3)
C13 C12 N2 118.3(3)
C14 C13 C12 117.9(3)
C14 C13 H13 121.0
C12 C13 H13 121.0
C16 C17 C12 118.4(3)
C16 C17 H17 120.8
C12 C17 H17 120.8
C2 C1 S2 119.7(2)
C2 C1 H1A 107.4
S2 C1 H1A 107.4
C2 C1 H1B 107.4
S2 C1 H1B 107.4
H1A C1 H1B 106.9
N3 N4 N5 111.0(3)
C9 C2 C3 113.2(3)
C9 C2 C1 113.7(3)
C3 C2 C1 112.3(3)
C9 C2 H2 105.6
C3 C2 H2 105.6
C1 C2 H2 105.6
C8 C3 C4 118.9(3)
C8 C3 C2 123.8(3)
C4 C3 C2 117.3(3)
O1 N1 O2 123.6(3)
O1 N1 C9 119.7(3)
O2 N1 C9 116.6(3)
C14 C15 C16 120.5(3)
C14 C15 H15 119.8
C16 C15 H15 119.8
C17 C16 C15 120.1(3)
C17 C16 H16 119.9
C15 C16 H16 119.9
C3 C8 C7 120.7(3)
C3 C8 H8 119.7
C7 C8 H8 119.7
C9 C10 H10A 109.5
C9 C10 H10B 109.5
H10A C10 H10B 109.5
C9 C10 H10C 109.5
H10A C10 H10C 109.5
H10B C10 H10C 109.5
C10 C9 N1 106.7(3)
C10 C9 C2 115.0(3)
N1 C9 C2 107.5(3)
C10 C9 H9 109.2
N1 C9 H9 109.2
C2 C9 H9 109.2
C7 C6 C5 120.4(3)
C7 C6 H6A 119.8
C5 C6 H6A 119.8
C4 C5 C6 120.0(4)
C4 C5 H5 120.0
C6 C5 H5 120.0
C15 C14 C13 120.5(3)
C15 C14 H14 119.7
C13 C14 H14 119.7
C5 C4 C3 120.5(3)
C5 C4 H4 119.7
C3 C4 H4 119.7
C6 C7 C8 119.5(3)
C6 C7 H7 120.3
C8 C7 H7 120.3

loop_
_geom_bond_atom_site_label_1
_geom_bond_atom_site_label_2
_geom_bond_distance
S1 O7 1.429(2)
S1 O8 1.431(2)
S1 C18 1.774(3)
S1 C28 1.785(3)
N7 C28 1.344(4)
N7 N8 1.352(3)
N7 C29 1.446(4)
C18 C19 1.543(4)
C18 H18A 0.9900
C18 H18B 0.9900
N9 N8 1.305(4)
N9 N10 1.355(4)
C28 N10 1.322(4)
O5 N6 1.227(4)
C29 C34 1.377(5)
C29 C30 1.386(4)
N6 O6 1.214(4)
N6 C26 1.523(4)
C30 C31 1.384(5)
C30 H30 0.9500
C25 C20 1.385(4)
C25 C24 1.394(5)
C25 H25 0.9500
C34 C33 1.392(5)
C34 H34 0.9500
C20 C21 1.401(4)
C20 C19 1.514(4)
C19 C26 1.545(4)
C19 H19 1.0000
C23 C24 1.381(5)
C23 C22 1.386(5)
C23 H23 0.9500
C22 C21 1.383(5)
C22 H22 0.9500
C31 C32 1.393(5)
C31 H31 0.9500
C26 C27 1.509(5)
C26 H26 1.0000
C24 H24 0.9500
C21 H21 0.9500
C32 C33 1.373(5)
C32 H32 0.9500
C33 H33 0.9500
C27 H27A 0.9800
C27 H27B 0.9800
C27 H27C 0.9800
S2 O4 1.430(2)
S2 O3 1.432(2)
S2 C1 1.769(3)
S2 C11 1.789(3)
N5 C11 1.307(4)
N5 N4 1.366(4)
N3 N4 1.303(4)
N3 N2 1.355(4)
N2 C11 1.351(4)
N2 C12 1.440(4)
C12 C17 1.388(4)
C12 C13 1.390(5)
C13 C14 1.386(5)
C13 H13 0.9500
O1 N1 1.212(4)
O2 N1 1.221(4)
C17 C16 1.384(5)
C17 H17 0.9500
C1 C2 1.536(4)
C1 H1A 0.9900
C1 H1B 0.9900
C2 C9 1.526(4)
C2 C3 1.528(5)
C2 H2 1.0000
C3 C8 1.384(5)
C3 C4 1.392(5)
N1 C9 1.525(4)
C15 C14 1.386(5)
C15 C16 1.388(5)
C15 H15 0.9500
C16 H16 0.9500
C8 C7 1.397(5)
C8 H8 0.9500
C10 C9 1.523(5)
C10 H10A 0.9800
C10 H10B 0.9800
C10 H10C 0.9800
C9 H9 1.0000
C6 C7 1.373(6)
C6 C5 1.384(6)
C6 H6A 0.9500
C5 C4 1.381(5)
C5 H5 0.9500
C14 H14 0.9500
C4 H4 0.9500
C7 H7 0.9500
